data_1532153
loop_
_publ_author_name
'Strobel, S.'
'Schleid, T.'

_publ_section_title
;
 Einkristalle von Cu Nd Se2 im (Cu La S2)-Typ
;
_journal_name_full 'Zeitschrift fuer Anorganische und Allgemeine Chemie'
_journal_page_first 2211
_journal_page_last 2211
_journal_volume 628
_journal_year 2002
_chemical_formula_sum 'Cu Nd Se2'
_space_group_IT_number 14
_symmetry_space_group_name_Hall '-P 2ybc'
_symmetry_space_group_name_H-M 'P 1 21/c 1'
_cell_angle_alpha 90
_cell_angle_beta 97.365
_cell_angle_gamma 90
_cell_formula_units_Z 4
_cell_length_a 6.6897
_cell_length_b 7.4141
_cell_length_c 7.0932
_cell_volume 348.907
_citation_journal_id_ASTM ZAACAB
_cod_data_source_file Strobel_ZAACAB_2002_1019.cif
_cod_data_source_block Cu1Nd1Se2
_cod_original_cell_volume 348.9068
_cod_original_formula_sum 'Cu1 Nd1 Se2'
_cod_database_code 1532153

loop_
_symmetry_equiv_pos_as_xyz
x,y,z
-x,y+1/2,-z+1/2
-x,-y,-z
x,-y-1/2,z-1/2

loop_
_atom_site_label
_atom_site_type_symbol
_atom_site_fract_x
_atom_site_fract_y
_atom_site_fract_z
_atom_site_occupancy
_atom_site_U_iso_or_equiv
Se1 Se-2 0.4027 0.6106 0.71959 1 0.0
Nd1 Nd+3 0.807 0.04801 0.19902 1 0.0
Cu1 Cu+1 0.4252 0.1614 0.4489 1 0.0
Se2 Se-2 0.08004 0.22589 0.49993 1 0.0
